data_2226260
loop_
_publ_author_name
'Zhang, Yuan'
'Han, Meng Ting'

_publ_section_title
;
 <i>N</i>,<i>N</i>-Bis(cyanomethyl)nitrous amide
;
_journal_coeditor_code PV2279
_journal_issue 6
_journal_name_full 'Acta Crystallographica Section E'
_journal_page_first o1362
_journal_paper_doi 10.1107/S1600536810017265
_journal_volume 66
_journal_year 2010
_chemical_formula_iupac 'C4 H4 N4 O'
_chemical_formula_moiety 'C4 H4 N4 O'
_chemical_formula_sum 'C4 H4 N4 O'
_chemical_formula_weight 124.11
_chemical_name_systematic
;
<i>N</i>,<i>N</i>-Bis(cyanomethyl)nitrous amide
;
_space_group_IT_number 14
_symmetry_cell_setting monoclinic
_symmetry_space_group_name_Hall '-P 2ybc'
_symmetry_space_group_name_H-M 'P 1 21/c 1'
_atom_sites_solution_hydrogens geom
_atom_sites_solution_primary direct
_atom_sites_solution_secondary difmap
_audit_creation_method SHELXL-97
_cell_angle_alpha 90.00
_cell_angle_beta 108.55(3)
_cell_angle_gamma 90.00
_cell_formula_units_Z 4
_cell_length_a 6.5622(13)
_cell_length_b 8.9765(18)
_cell_length_c 11.008(4)
_cell_measurement_reflns_used 1409
_cell_measurement_temperature 293(2)
_cell_measurement_theta_max 27.480
_cell_measurement_theta_min 2.2761
_cell_volume 614.7(3)
_computing_cell_refinement 'CrystalClear (Rigaku, 2005)'
_computing_data_collection 'CrystalClear (Rigaku, 2005)'
_computing_data_reduction 'CrystalClear (Rigaku, 2005)'
_computing_molecular_graphics 'SHELXTL (Sheldrick, 2008)'
_computing_publication_material 'SHELXTL (Sheldrick, 2008)'
_computing_structure_refinement 'SHELXL97 (Sheldrick, 2008)'
_computing_structure_solution 'SHELXS97 (Sheldrick, 2008)'
_diffrn_ambient_temperature 293(2)
_diffrn_detector_area_resol_mean 13.6612
_diffrn_measured_fraction_theta_full 0.997
_diffrn_measured_fraction_theta_max 0.997
_diffrn_measurement_device_type 'Rigaku Mercury2'
_diffrn_measurement_method CCD_Profile_fitting
_diffrn_radiation_monochromator graphite
_diffrn_radiation_source 'fine-focus sealed tube'
_diffrn_radiation_type MoK\a
_diffrn_radiation_wavelength 0.71073
_diffrn_reflns_av_R_equivalents 0.0594
_diffrn_reflns_av_sigmaI/netI 0.0478
_diffrn_reflns_limit_h_max 8
_diffrn_reflns_limit_h_min -8
_diffrn_reflns_limit_k_max 11
_diffrn_reflns_limit_k_min -11
_diffrn_reflns_limit_l_max 14
_diffrn_reflns_limit_l_min -14
_diffrn_reflns_number 6154
_diffrn_reflns_theta_full 27.45
_diffrn_reflns_theta_max 27.45
_diffrn_reflns_theta_min 2.99
_exptl_absorpt_coefficient_mu 0.104
_exptl_absorpt_correction_T_max 1.0000
_exptl_absorpt_correction_T_min 0.7421
_exptl_absorpt_correction_type multi-scan
_exptl_absorpt_process_details '(CrystalClear; Rigaku, 2005)'
_exptl_crystal_colour Colorless
_exptl_crystal_density_diffrn 1.341
_exptl_crystal_density_method 'not measured'
_exptl_crystal_description Prism
_exptl_crystal_F_000 256
_exptl_crystal_size_max 0.2000
_exptl_crystal_size_mid 0.2000
_exptl_crystal_size_min 0.2000
_refine_diff_density_max 0.20
_refine_diff_density_min -0.20
_refine_ls_extinction_coef 0.15(2)
_refine_ls_extinction_expression Fc^*^=kFc[1+0.001xFc^2^\l^3^/sin(2\q)]^-1/4^
_refine_ls_extinction_method 'SHELXL97 (Sheldrick, 2008)'
_refine_ls_goodness_of_fit_ref 1.054
_refine_ls_hydrogen_treatment constr
_refine_ls_matrix_type full
_refine_ls_number_parameters 83
_refine_ls_number_reflns 1408
_refine_ls_number_restraints 0
_refine_ls_restrained_S_all 1.054
_refine_ls_R_factor_all 0.0634
_refine_ls_R_factor_gt 0.0499
_refine_ls_shift/su_max 0.000
_refine_ls_shift/su_mean 0.000
_refine_ls_structure_factor_coef Fsqd
_refine_ls_weighting_details 'calc w=1/[\s^2^(Fo^2^)+(0.10P)^2^] where P=(Fo^2^+2Fc^2^)/3'
_refine_ls_weighting_scheme calc
_refine_ls_wR_factor_gt 0.1494
_refine_ls_wR_factor_ref 0.1623
_reflns_number_gt 1094
_reflns_number_total 1408
_reflns_threshold_expression I>2\s(I)
_cod_data_source_file pv2279.cif
_cod_data_source_block I
_cod_depositor_comments
;
The following automatic conversions were performed:
'_symmetry_cell_setting' value 'Monoclinic' changed to 'monoclinic'
according to '/home/saulius/struct/CIF-dictionaries/cif_core.dic'
dictionary named 'cif_core.dic' version 2.4.1 from
2010-06-29.

'_exptl_absorpt_correction_type' value 'Multi-scan' changed
to 'multi-scan' according to
'/home/saulius/struct/CIF-dictionaries/cif_core.dic' dictionary named
'cif_core.dic' version 2.4.1 from 2010-06-29.

Automatic conversion script
Id: cif_fix_enum 1527 2010-12-29 10:47:43Z saulius 
;
_cod_original_sg_symbol_H-M 'P 21/c'
_cod_database_code 2226260
_cod_database_fobs_code 2226260

loop_
_symmetry_equiv_pos_as_xyz
'x, y, z'
'-x, y+1/2, -z+1/2'
'-x, -y, -z'
'x, -y-1/2, z-1/2'

loop_
_atom_site_type_symbol
_atom_site_label
_atom_site_fract_x
_atom_site_fract_y
_atom_site_fract_z
_atom_site_U_iso_or_equiv
_atom_site_adp_type
_atom_site_calc_flag
_atom_site_refinement_flags
_atom_site_occupancy
_atom_site_disorder_assembly
_atom_site_disorder_group
O O1 0.1721(2) -0.00421(14) 0.24979(14) 0.0738(5) Uani d . 1 . .
N N1 0.1213(3) 0.3227(2) 0.03826(14) 0.0730(6) Uani d . 1 . .
N N2 0.6354(3) 0.36079(17) 0.61699(14) 0.0593(5) Uani d . 1 . .
N N3 0.3553(2) 0.02971(15) 0.31634(14) 0.0537(5) Uani d . 1 . .
N N4 0.38510(18) 0.17474(12) 0.33544(10) 0.0345(4) Uani d . 1 . .
C C2 0.6201(2) 0.29919(17) 0.52436(14) 0.0411(4) Uani d . 1 . .
C C1 0.6039(2) 0.22069(18) 0.40327(13) 0.0419(4) Uani d . 1 . .
H H1A 0.6543 0.2860 0.3487 0.050 Uiso calc R 1 . .
H H1B 0.6962 0.1336 0.4222 0.050 Uiso calc R 1 . .
C C4 0.1609(2) 0.30241(19) 0.14509(15) 0.0439(4) Uani d . 1 . .
C C3 0.2111(2) 0.28025(16) 0.28328(13) 0.0405(4) Uani d . 1 . .
H H3B 0.2504 0.3752 0.3264 0.049 Uiso calc R 1 . .
H H3C 0.0835 0.2446 0.3006 0.049 Uiso calc R 1 . .

loop_
_atom_site_aniso_label
_atom_site_aniso_U_11
_atom_site_aniso_U_22
_atom_site_aniso_U_33
_atom_site_aniso_U_12
_atom_site_aniso_U_13
_atom_site_aniso_U_23
O1 0.0564(9) 0.0523(9) 0.0991(11) -0.0192(6) 0.0056(7) -0.0124(6)
N1 0.0569(11) 0.1157(16) 0.0448(9) 0.0196(9) 0.0140(7) 0.0171(8)
N2 0.0655(11) 0.0593(10) 0.0484(8) -0.0107(8) 0.0113(7) -0.0105(7)
N3 0.0509(9) 0.0336(8) 0.0697(10) -0.0029(6) 0.0094(7) -0.0008(6)
N4 0.0342(7) 0.0298(7) 0.0356(7) 0.0010(5) 0.0056(5) 0.0001(4)
C2 0.0369(8) 0.0392(8) 0.0407(8) -0.0047(6) 0.0032(6) 0.0029(6)
C1 0.0357(9) 0.0485(9) 0.0387(8) -0.0044(7) 0.0076(6) -0.0030(6)
C4 0.0339(8) 0.0545(9) 0.0390(9) 0.0035(7) 0.0058(6) 0.0048(6)
C3 0.0449(9) 0.0372(8) 0.0352(8) 0.0099(6) 0.0067(6) -0.0017(6)

loop_
_atom_type_symbol
_atom_type_description
_atom_type_scat_dispersion_real
_atom_type_scat_dispersion_imag
_atom_type_scat_source
C C 0.0033 0.0016 'International Tables Vol C Tables 4.2.6.8 and 6.1.1.4'
H H 0.0000 0.0000 'International Tables Vol C Tables 4.2.6.8 and 6.1.1.4'
N N 0.0061 0.0033 'International Tables Vol C Tables 4.2.6.8 and 6.1.1.4'
O O 0.0106 0.0060 'International Tables Vol C Tables 4.2.6.8 and 6.1.1.4'

loop_
_geom_angle_atom_site_label_1
_geom_angle_atom_site_label_2
_geom_angle_atom_site_label_3
_geom_angle_site_symmetry_1
_geom_angle_site_symmetry_3
_geom_angle
_geom_angle_publ_flag
O1 N3 N4 . . 113.89(13) ?
N3 N4 C1 . . 115.67(12) ?
N3 N4 C3 . . 121.36(12) ?
C1 N4 C3 . . 122.83(12) ?
N2 C2 C1 . . 178.83(17) ?
N4 C1 C2 . . 111.97(13) ?
N4 C1 H1A . . 109.2 ?
C2 C1 H1A . . 109.2 ?
N4 C1 H1B . . 109.2 ?
C2 C1 H1B . . 109.2 ?
H1A C1 H1B . . 107.9 ?
N1 C4 C3 . . 178.53(19) ?
N4 C3 C4 . . 112.80(12) ?
N4 C3 H3B . . 109.0 ?
C4 C3 H3B . . 109.0 ?
N4 C3 H3C . . 109.0 ?
C4 C3 H3C . . 109.0 ?
H3B C3 H3C . . 107.8 ?

loop_
_geom_bond_atom_site_label_1
_geom_bond_atom_site_label_2
_geom_bond_site_symmetry_2
_geom_bond_distance
_geom_bond_publ_flag
O1 N3 . 1.2305(18) ?
N1 C4 . 1.135(2) ?
N2 C2 . 1.136(2) ?
N3 N4 . 1.3233(18) ?
N4 C1 . 1.4516(18) ?
N4 C3 . 1.4539(17) ?
C2 C1 . 1.481(2) ?
C1 H1A . 0.9700 ?
C1 H1B . 0.9700 ?
C4 C3 . 1.464(2) ?
C3 H3B . 0.9700 ?
C3 H3C . 0.9700 ?

loop_
_geom_hbond_atom_site_label_D
_geom_hbond_atom_site_label_H
_geom_hbond_atom_site_label_A
_geom_hbond_site_symmetry_A
_geom_hbond_distance_DH
_geom_hbond_distance_HA
_geom_hbond_distance_DA
_geom_hbond_angle_DHA
C3 H3B N2 3_666 0.97 2.50 3.450(2) 165
C3 H3C N1 4_566 0.97 2.62 3.183(2) 117

loop_
_cod_related_entry_id
_cod_related_entry_database
_cod_related_entry_code
1 ChemSpider 25895
